data_1547593
loop_
_publ_author_name
'Kan, Chao'
'Hu, Jianwen'
'Huang, Yang'
'Wang, Haobing'
'Ma, Haiyan'

_publ_section_title
;
 Highly Isoselective and Active Zinc Catalysts for rac-Lactide
 Polymerization: Effect of Pendant Groups of Aminophenolate Ligands
;
_journal_issue 20
_journal_name_full Macromolecules
_journal_page_first 7911
_journal_paper_doi 10.1021/acs.macromol.7b01420
_journal_volume 50
_journal_year 2017
_chemical_absolute_configuration rmad
_chemical_formula_moiety 'C48 H59 N3 O2 Si2 Zn'
_chemical_formula_sum 'C48 H59 N3 O2 Si2 Zn'
_chemical_formula_weight 831.53
_chemical_name_systematic
;
 ?
;
_space_group_crystal_system orthorhombic
_space_group_IT_number 19
_space_group_name_Hall 'P 2ac 2ab'
_space_group_name_H-M_alt 'P 21 21 21'
_symmetry_space_group_name_Hall 'P 2ac 2ab'
_symmetry_space_group_name_H-M 'P 21 21 21'
_atom_sites_solution_hydrogens geom
_atom_sites_solution_primary direct
_audit_creation_date 2015-05-25
_audit_creation_method
;
Olex2 1.2
(compiled 2015.01.26 svn.r3150 for OlexSys, GUI svn.r4998)
;
_cell_angle_alpha 90
_cell_angle_beta 90
_cell_angle_gamma 90
_cell_formula_units_Z 4
_cell_length_a 11.2307(10)
_cell_length_b 16.3927(15)
_cell_length_c 23.767(2)
_cell_measurement_reflns_used 8710
_cell_measurement_temperature 130
_cell_measurement_theta_max 25.218
_cell_measurement_theta_min 2.20
_cell_volume 4375.5(7)
_computing_cell_refinement 'SAINT v7.68A (Bruker, 2009)'
_computing_data_reduction 'SAINT v7.68A (Bruker, 2009)'
_computing_molecular_graphics 'Olex2 (Dolomanov et al., 2009)'
_computing_publication_material 'Olex2 (Dolomanov et al., 2009)'
_computing_structure_refinement 'XL (Sheldrick, 2008)'
_computing_structure_solution 'ShelXS (Sheldrick, 2008)'
_diffrn_ambient_temperature 130
_diffrn_measured_fraction_theta_full 1.000
_diffrn_measured_fraction_theta_max 0.997
_diffrn_measurement_device_type 'Bruker APEX-II CCD'
_diffrn_measurement_method '\f and \w scans'
_diffrn_radiation_monochromator graphite
_diffrn_radiation_type MoK\a
_diffrn_radiation_wavelength 0.71073
_diffrn_reflns_av_R_equivalents 0.0686
_diffrn_reflns_av_unetI/netI 0.0770
_diffrn_reflns_Laue_measured_fraction_full 1.000
_diffrn_reflns_Laue_measured_fraction_max 0.997
_diffrn_reflns_limit_h_max 15
_diffrn_reflns_limit_h_min -16
_diffrn_reflns_limit_k_max 23
_diffrn_reflns_limit_k_min -17
_diffrn_reflns_limit_l_max 33
_diffrn_reflns_limit_l_min -33
_diffrn_reflns_number 44188
_diffrn_reflns_point_group_measured_fraction_full 1.000
_diffrn_reflns_point_group_measured_fraction_max 0.995
_diffrn_reflns_theta_full 25.242
_diffrn_reflns_theta_max 30.605
_diffrn_reflns_theta_min 1.509
_diffrn_standards_number 0
_exptl_absorpt_coefficient_mu 0.658
_exptl_absorpt_correction_T_max 0.7461
_exptl_absorpt_correction_T_min 0.5299
_exptl_absorpt_correction_type multi-scan
_exptl_absorpt_process_details
;
SADABS-2008/1 (Bruker,2008) was used for absorption correction.
wR2(int) was 0.0961 before and 0.0828 after correction.
The Ratio of minimum to maximum transmission is 0.7102.
The \l/2 correction factor is 0.0015.
;
_exptl_crystal_colour colourless
_exptl_crystal_density_diffrn 1.262
_exptl_crystal_description block
_exptl_crystal_F_000 1768
_exptl_crystal_size_max 0.3
_exptl_crystal_size_mid 0.25
_exptl_crystal_size_min 0.15
_refine_diff_density_max 0.739
_refine_diff_density_min -0.916
_refine_diff_density_rms 0.075
_refine_ls_abs_structure_details
;
 Flack x determined using 4300 quotients [(I+)-(I-)]/[(I+)+(I-)]
 (Parsons, Flack and Wagner, Acta Cryst. B69 (2013) 249-259).
;
_refine_ls_abs_structure_Flack 0.012(6)
_refine_ls_extinction_method none
_refine_ls_goodness_of_fit_ref 1.001
_refine_ls_hydrogen_treatment constr
_refine_ls_matrix_type full
_refine_ls_number_parameters 513
_refine_ls_number_reflns 13418
_refine_ls_number_restraints 0
_refine_ls_restrained_S_all 1.001
_refine_ls_R_factor_all 0.0632
_refine_ls_R_factor_gt 0.0461
_refine_ls_shift/su_max 0.000
_refine_ls_shift/su_mean 0.000
_refine_ls_structure_factor_coef Fsqd
_refine_ls_weighting_details 'w=1/[\s^2^(Fo^2^)+(0.0545P)^2^] where P=(Fo^2^+2Fc^2^)/3'
_refine_ls_weighting_scheme calc
_refine_ls_wR_factor_gt 0.1051
_refine_ls_wR_factor_ref 0.1138
_reflns_Friedel_coverage 0.820
_reflns_Friedel_fraction_full 1.000
_reflns_Friedel_fraction_max 0.994
_reflns_number_gt 10979
_reflns_number_total 13418
_reflns_threshold_expression 'I > 2\s(I)'
_cod_data_source_file ma7b01420_si_001.cif
_cod_data_source_block mo_dm15425_0m
_cod_depositor_comments 'Adding full bibliography for 1547592--1547598.cif.'
_cod_original_cell_volume 4375.6(7)
_cod_database_code 1547593
_shelxl_version_number 2014-3
_shelx_space_group_comment
;
The symmetry employed for this shelxl refinement is uniquely defined
by the following loop, which should always be used as a source of
symmetry information in preference to the above space-group names.
They are only intended as comments.
;
_shelx_estimated_absorpt_t_max 0.908
_shelx_estimated_absorpt_t_min 0.827
_olex2_refinement_description
;
1. Fixed Uiso
 At 1.2 times of:
  All C(H) groups, All C(H,H) groups
 At 1.5 times of:
  All C(H,H,H) groups
2.a Ternary CH refined with riding coordinates:
 C10(H10), C11(H11)
2.b Secondary CH2 refined with riding coordinates:
 C7(H7A,H7B), C8(H8A,H8B), C12(H12A,H12B), C19(H19A,H19B), C20(H20A,H20B),
 C21(H21A,H21B)
2.c Aromatic/amide H refined with riding coordinates:
 C3(H3), C5(H5), C14(H14), C15(H15), C16(H16), C17(H17), C26(H26), C27(H27),
 C28(H28), C29(H29), C30(H30), C32(H32), C33(H33), C34(H34), C35(H35), C36(H36),
  C38(H38), C39(H39), C40(H40), C41(H41), C42(H42)
2.d Idealised Me refined as rotating group:
 C22(H22A,H22B,H22C), C23(H23A,H23B,H23C), C43(H43A,H43B,H43C), C44(H44A,H44B,
 H44C), C45(H45A,H45B,H45C), C46(H46A,H46B,H46C), C47(H47A,H47B,H47C), C48(H48A,
 H48B,H48C)
;
_olex2_submission_special_instructions 'No special instructions were received'

loop_
_space_group_symop_operation_xyz
'x, y, z'
'x+1/2, -y+1/2, -z'
'-x, y+1/2, -z+1/2'
'-x+1/2, -y, z+1/2'

loop_
_atom_site_label
_atom_site_type_symbol
_atom_site_fract_x
_atom_site_fract_y
_atom_site_fract_z
_atom_site_U_iso_or_equiv
_atom_site_adp_type
_atom_site_occupancy
_atom_site_site_symmetry_order
_atom_site_calc_flag
_atom_site_refinement_flags_posn
Zn1 Zn 0.19789(3) -0.00804(2) 0.08460(2) 0.01728(9) Uani 1 1 d .
Si1 Si -0.05032(9) -0.06435(6) 0.12008(5) 0.0273(2) Uani 1 1 d .
Si2 Si 0.06359(9) -0.15314(6) 0.02355(4) 0.0246(2) Uani 1 1 d .
O1 O 0.2060(2) 0.08446(13) 0.13484(9) 0.0179(4) Uani 1 1 d .
O2 O 0.49593(19) 0.02104(15) -0.01394(10) 0.0238(5) Uani 1 1 d .
N1 N 0.3642(2) -0.06737(17) 0.11252(11) 0.0191(5) Uani 1 1 d .
N2 N 0.3098(2) 0.02793(15) 0.02066(11) 0.0182(5) Uani 1 1 d .
N3 N 0.0669(2) -0.08104(17) 0.07511(11) 0.0204(6) Uani 1 1 d .
C1 C 0.3096(3) 0.12013(18) 0.14456(12) 0.0162(5) Uani 1 1 d .
C2 C 0.3195(3) 0.20579(19) 0.15244(12) 0.0153(6) Uani 1 1 d .
C3 C 0.4325(3) 0.2399(2) 0.15718(13) 0.0163(6) Uani 1 1 d .
H3 H 0.4389 0.2975 0.1602 0.020 Uiso 1 1 calc R
C4 C 0.5369(3) 0.1938(2) 0.15770(14) 0.0190(6) Uani 1 1 d .
C5 C 0.5253(3) 0.1099(2) 0.15691(14) 0.0194(6) Uani 1 1 d .
H5 H 0.5944 0.0768 0.1602 0.023 Uiso 1 1 calc R
C6 C 0.4143(3) 0.0730(2) 0.15135(13) 0.0179(6) Uani 1 1 d .
C7 C 0.4014(3) -0.0167(2) 0.16169(13) 0.0195(6) Uani 1 1 d .
H7A H 0.4786 -0.0377 0.1756 0.023 Uiso 1 1 calc R
H7B H 0.3423 -0.0245 0.1921 0.023 Uiso 1 1 calc R
C8 C 0.4530(3) -0.0626(2) 0.06667(14) 0.0214(6) Uani 1 1 d .
H8A H 0.4615 -0.1167 0.0486 0.026 Uiso 1 1 calc R
H8B H 0.5314 -0.0467 0.0823 0.026 Uiso 1 1 calc R
C9 C 0.4148(3) -0.0015(2) 0.02410(13) 0.0192(6) Uani 1 1 d .
C10 C 0.4342(3) 0.0741(2) -0.05397(14) 0.0210(6) Uani 1 1 d .
H10 H 0.4760 0.1276 -0.0579 0.025 Uiso 1 1 calc R
C11 C 0.3084(3) 0.08534(18) -0.02737(13) 0.0181(6) Uani 1 1 d .
H11 H 0.2961 0.1427 -0.0144 0.022 Uiso 1 1 calc R
C12 C 0.4176(3) 0.0332(2) -0.11102(15) 0.0249(7) Uani 1 1 d .
H12A H 0.4640 0.0617 -0.1405 0.030 Uiso 1 1 calc R
H12B H 0.4426 -0.0247 -0.1097 0.030 Uiso 1 1 calc R
C13 C 0.2851(3) 0.0403(2) -0.12210(14) 0.0209(6) Uani 1 1 d .
C14 C 0.2254(3) 0.0258(2) -0.17208(15) 0.0253(7) Uani 1 1 d .
H14 H 0.2679 0.0116 -0.2052 0.030 Uiso 1 1 calc R
C15 C 0.1025(3) 0.0322(2) -0.17267(16) 0.0274(8) Uani 1 1 d .
H15 H 0.0603 0.0237 -0.2068 0.033 Uiso 1 1 calc R
C16 C 0.0405(3) 0.0509(2) -0.12393(17) 0.0282(8) Uani 1 1 d .
H16 H -0.0441 0.0518 -0.1244 0.034 Uiso 1 1 calc R
C17 C 0.1009(3) 0.0683(2) -0.07460(15) 0.0236(7) Uani 1 1 d .
H17 H 0.0586 0.0830 -0.0415 0.028 Uiso 1 1 calc R
C18 C 0.2244(3) 0.06400(19) -0.07428(13) 0.0181(6) Uani 1 1 d .
C19 C 0.3424(3) -0.1526(2) 0.13090(15) 0.0232(7) Uani 1 1 d .
H19A H 0.3104 -0.1835 0.0985 0.028 Uiso 1 1 calc R
H19B H 0.2799 -0.1518 0.1603 0.028 Uiso 1 1 calc R
C20 C 0.4495(4) -0.1985(2) 0.15392(17) 0.0299(8) Uani 1 1 d .
H20A H 0.5097 -0.2045 0.1238 0.036 Uiso 1 1 calc R
H20B H 0.4857 -0.1665 0.1848 0.036 Uiso 1 1 calc R
C21 C 0.4159(4) -0.2820(2) 0.17569(16) 0.0293(8) Uani 1 1 d .
H21A H 0.3726 -0.3121 0.1459 0.035 Uiso 1 1 calc R
H21B H 0.3617 -0.2759 0.2083 0.035 Uiso 1 1 calc R
C22 C 0.5242(4) -0.3308(2) 0.19341(19) 0.0377(10) Uani 1 1 d .
H22A H 0.5742 -0.3416 0.1605 0.057 Uiso 1 1 calc GR
H22B H 0.4985 -0.3826 0.2100 0.057 Uiso 1 1 calc GR
H22C H 0.5698 -0.2997 0.2212 0.057 Uiso 1 1 calc GR
C23 C 0.6574(3) 0.2345(2) 0.16201(16) 0.0243(7) Uani 1 1 d .
H23A H 0.7172 0.1941 0.1731 0.036 Uiso 1 1 calc GR
H23B H 0.6541 0.2780 0.1903 0.036 Uiso 1 1 calc GR
H23C H 0.6790 0.2578 0.1254 0.036 Uiso 1 1 calc GR
C24 C 0.2057(3) 0.25862(18) 0.15439(12) 0.0147(5) Uani 1 1 d .
C25 C 0.2332(2) 0.34786(19) 0.17174(13) 0.0163(6) Uani 1 1 d .
C26 C 0.2811(3) 0.3619(2) 0.22484(14) 0.0208(6) Uani 1 1 d .
H26 H 0.3002 0.3166 0.2481 0.025 Uiso 1 1 calc R
C27 C 0.3018(3) 0.4396(2) 0.24464(15) 0.0252(7) Uani 1 1 d .
H27 H 0.3354 0.4471 0.2810 0.030 Uiso 1 1 calc R
C28 C 0.2739(3) 0.5068(2) 0.21210(16) 0.0275(7) Uani 1 1 d .
H28 H 0.2877 0.5604 0.2258 0.033 Uiso 1 1 calc R
C29 C 0.2257(3) 0.4949(2) 0.15936(16) 0.0263(7) Uani 1 1 d .
H29 H 0.2057 0.5405 0.1366 0.032 Uiso 1 1 calc R
C30 C 0.2062(3) 0.41587(19) 0.13932(14) 0.0209(6) Uani 1 1 d .
H30 H 0.1738 0.4085 0.1027 0.025 Uiso 1 1 calc R
C31 C 0.1186(3) 0.22955(19) 0.20080(13) 0.0172(6) Uani 1 1 d .
C32 C 0.1475(3) 0.1718(2) 0.24133(14) 0.0227(7) Uani 1 1 d .
H32 H 0.2226 0.1453 0.2399 0.027 Uiso 1 1 calc R
C33 C 0.0682(4) 0.1524(2) 0.28366(16) 0.0324(8) Uani 1 1 d .
H33 H 0.0898 0.1129 0.3111 0.039 Uiso 1 1 calc R
C34 C -0.0415(4) 0.1894(3) 0.28679(17) 0.0339(9) Uani 1 1 d .
H34 H -0.0963 0.1745 0.3154 0.041 Uiso 1 1 calc R
C35 C -0.0708(3) 0.2482(3) 0.24794(16) 0.0302(8) Uani 1 1 d .
H35 H -0.1458 0.2749 0.2501 0.036 Uiso 1 1 calc R
C36 C 0.0082(3) 0.2685(2) 0.20592(15) 0.0243(7) Uani 1 1 d .
H36 H -0.0126 0.3100 0.1798 0.029 Uiso 1 1 calc R
C37 C 0.1498(3) 0.25383(19) 0.09551(13) 0.0175(6) Uani 1 1 d .
C38 C 0.0425(3) 0.2153(2) 0.08437(15) 0.0215(6) Uani 1 1 d .
H38 H 0.0014 0.1886 0.1141 0.026 Uiso 1 1 calc R
C39 C -0.0060(3) 0.2149(2) 0.03091(15) 0.0246(7) Uani 1 1 d .
H39 H -0.0793 0.1876 0.0244 0.029 Uiso 1 1 calc R
C40 C 0.0511(3) 0.2537(2) -0.01329(14) 0.0250(7) Uani 1 1 d .
H40 H 0.0156 0.2558 -0.0495 0.030 Uiso 1 1 calc R
C41 C 0.1610(3) 0.2892(2) -0.00352(15) 0.0243(7) Uani 1 1 d .
H41 H 0.2025 0.3148 -0.0336 0.029 Uiso 1 1 calc R
C42 C 0.2108(3) 0.2878(2) 0.04988(13) 0.0208(6) Uani 1 1 d .
H42 H 0.2878 0.3103 0.0556 0.025 Uiso 1 1 calc R
C43 C 0.0062(5) -0.0370(3) 0.1913(2) 0.0511(14) Uani 1 1 d .
H43A H 0.0620 -0.0791 0.2042 0.077 Uiso 1 1 calc GR
H43B H -0.0608 -0.0334 0.2176 0.077 Uiso 1 1 calc GR
H43C H 0.0471 0.0157 0.1896 0.077 Uiso 1 1 calc GR
C44 C -0.1514(4) -0.1547(3) 0.12826(18) 0.0343(9) Uani 1 1 d .
H44A H -0.1778 -0.1731 0.0911 0.051 Uiso 1 1 calc GR
H44B H -0.2209 -0.1391 0.1508 0.051 Uiso 1 1 calc GR
H44C H -0.1085 -0.1989 0.1472 0.051 Uiso 1 1 calc GR
C45 C -0.1476(4) 0.0204(3) 0.0948(3) 0.0571(15) Uani 1 1 d .
H45A H -0.0999 0.0701 0.0903 0.086 Uiso 1 1 calc GR
H45B H -0.2110 0.0303 0.1223 0.086 Uiso 1 1 calc GR
H45C H -0.1830 0.0054 0.0586 0.086 Uiso 1 1 calc GR
C46 C -0.0693(4) -0.1426(3) -0.02366(18) 0.0409(10) Uani 1 1 d .
H46A H -0.1422 -0.1445 -0.0010 0.061 Uiso 1 1 calc GR
H46B H -0.0700 -0.1874 -0.0509 0.061 Uiso 1 1 calc GR
H46C H -0.0652 -0.0904 -0.0437 0.061 Uiso 1 1 calc GR
C47 C 0.0635(4) -0.2605(2) 0.05167(18) 0.0362(9) Uani 1 1 d .
H47A H 0.1285 -0.2668 0.0788 0.054 Uiso 1 1 calc GR
H47B H 0.0747 -0.2989 0.0205 0.054 Uiso 1 1 calc GR
H47C H -0.0127 -0.2715 0.0703 0.054 Uiso 1 1 calc GR
C48 C 0.1963(4) -0.1491(2) -0.02415(15) 0.0296(7) Uani 1 1 d .
H48A H 0.1971 -0.0969 -0.0443 0.044 Uiso 1 1 calc GR
H48B H 0.1920 -0.1939 -0.0514 0.044 Uiso 1 1 calc GR
H48C H 0.2692 -0.1543 -0.0018 0.044 Uiso 1 1 calc GR

loop_
_atom_site_aniso_label
_atom_site_aniso_U_11
_atom_site_aniso_U_22
_atom_site_aniso_U_33
_atom_site_aniso_U_23
_atom_site_aniso_U_13
_atom_site_aniso_U_12
Zn1 0.01416(15) 0.01993(18) 0.01774(15) -0.00304(14) -0.00054(14) -0.00009(14)
Si1 0.0234(5) 0.0257(5) 0.0328(5) -0.0076(4) 0.0095(4) -0.0070(4)
Si2 0.0265(5) 0.0244(5) 0.0228(5) -0.0063(4) 0.0001(4) -0.0052(4)
O1 0.0144(10) 0.0186(10) 0.0207(10) -0.0036(8) 0.0007(9) 0.0000(9)
O2 0.0129(10) 0.0349(14) 0.0236(12) 0.0012(10) 0.0021(9) 0.0011(9)
N1 0.0200(13) 0.0179(13) 0.0193(13) -0.0022(10) -0.0024(10) 0.0027(10)
N2 0.0174(12) 0.0195(12) 0.0177(12) -0.0012(9) -0.0014(11) 0.0018(10)
N3 0.0186(13) 0.0218(13) 0.0207(14) -0.0050(10) 0.0032(11) -0.0045(10)
C1 0.0155(13) 0.0185(14) 0.0144(13) -0.0017(10) 0.0002(12) 0.0011(12)
C2 0.0136(14) 0.0193(14) 0.0131(13) 0.0004(10) -0.0003(10) 0.0013(11)
C3 0.0145(14) 0.0193(15) 0.0152(14) 0.0002(11) -0.0015(11) -0.0007(11)
C4 0.0132(14) 0.0258(17) 0.0181(15) -0.0008(12) 0.0000(11) -0.0003(12)
C5 0.0158(15) 0.0227(16) 0.0198(16) -0.0005(12) -0.0038(12) 0.0051(12)
C6 0.0176(15) 0.0185(15) 0.0177(14) -0.0014(12) -0.0013(12) 0.0023(11)
C7 0.0188(14) 0.0205(16) 0.0194(14) -0.0011(12) -0.0047(11) 0.0026(12)
C8 0.0177(15) 0.0233(16) 0.0230(15) -0.0016(13) -0.0004(12) 0.0064(12)
C9 0.0156(13) 0.0223(16) 0.0197(13) -0.0057(13) -0.0007(11) 0.0006(12)
C10 0.0166(14) 0.0242(17) 0.0222(16) 0.0009(12) 0.0004(12) -0.0029(13)
C11 0.0183(14) 0.0173(14) 0.0187(14) -0.0017(11) 0.0012(13) 0.0006(12)
C12 0.0162(15) 0.035(2) 0.0231(16) -0.0047(14) 0.0028(13) -0.0014(13)
C13 0.0192(16) 0.0206(15) 0.0228(15) 0.0014(12) -0.0025(13) 0.0000(12)
C14 0.0283(18) 0.0245(17) 0.0232(16) -0.0021(13) -0.0041(13) 0.0006(13)
C15 0.0312(19) 0.0214(17) 0.0297(18) -0.0009(14) -0.0130(15) 0.0010(14)
C16 0.0206(17) 0.0236(18) 0.040(2) 0.0027(15) -0.0072(15) 0.0000(13)
C17 0.0170(15) 0.0247(17) 0.0291(18) 0.0026(14) 0.0020(13) 0.0042(12)
C18 0.0166(14) 0.0161(14) 0.0217(16) 0.0011(11) -0.0011(11) -0.0018(11)
C19 0.0255(16) 0.0184(15) 0.0256(17) -0.0009(13) -0.0032(14) -0.0005(13)
C20 0.032(2) 0.0209(17) 0.037(2) 0.0014(15) -0.0097(17) 0.0016(15)
C21 0.039(2) 0.0218(18) 0.0268(18) 0.0004(14) 0.0017(16) 0.0042(15)
C22 0.052(3) 0.026(2) 0.035(2) 0.0059(16) -0.001(2) 0.0099(18)
C23 0.0136(14) 0.0309(19) 0.0283(18) -0.0020(14) -0.0016(13) -0.0020(13)
C24 0.0103(13) 0.0176(14) 0.0161(13) -0.0008(10) -0.0009(11) -0.0001(11)
C25 0.0088(12) 0.0190(15) 0.0210(15) -0.0018(12) 0.0011(11) -0.0008(10)
C26 0.0157(15) 0.0232(16) 0.0234(16) -0.0037(12) -0.0002(12) -0.0004(12)
C27 0.0173(14) 0.0286(17) 0.0297(17) -0.0110(13) -0.0007(15) -0.0038(14)
C28 0.0208(15) 0.0199(16) 0.042(2) -0.0086(15) 0.0031(13) -0.0019(13)
C29 0.0200(16) 0.0191(16) 0.0398(19) 0.0017(15) 0.0000(13) 0.0012(13)
C30 0.0149(14) 0.0215(15) 0.0264(16) 0.0007(12) -0.0005(13) 0.0008(12)
C31 0.0153(14) 0.0208(15) 0.0155(14) -0.0051(12) 0.0011(11) -0.0032(11)
C32 0.0254(16) 0.0228(17) 0.0199(16) -0.0004(12) 0.0034(13) 0.0009(13)
C33 0.045(2) 0.0249(19) 0.0270(18) 0.0031(15) 0.0104(17) -0.0020(17)
C34 0.033(2) 0.041(2) 0.0275(19) -0.0070(16) 0.0146(16) -0.0139(17)
C35 0.0159(16) 0.045(2) 0.0296(19) -0.0099(17) 0.0049(14) -0.0040(15)
C36 0.0162(15) 0.0322(19) 0.0245(17) -0.0002(14) -0.0005(13) -0.0009(13)
C37 0.0140(13) 0.0201(15) 0.0184(15) -0.0022(11) -0.0025(11) 0.0045(11)
C38 0.0211(15) 0.0237(16) 0.0196(14) 0.0006(13) -0.0032(14) -0.0021(12)
C39 0.0216(16) 0.0293(19) 0.0228(17) -0.0035(14) -0.0096(13) -0.0030(14)
C40 0.0267(17) 0.0309(18) 0.0176(16) -0.0042(14) -0.0068(14) 0.0052(14)
C41 0.0229(16) 0.0325(19) 0.0176(15) 0.0030(13) 0.0007(13) 0.0039(14)
C42 0.0151(15) 0.0292(17) 0.0180(14) -0.0018(12) 0.0017(12) 0.0036(13)
C43 0.049(3) 0.066(3) 0.039(2) -0.024(2) 0.021(2) -0.033(2)
C44 0.0294(19) 0.038(2) 0.035(2) -0.0068(17) 0.0069(17) -0.0125(17)
C45 0.033(2) 0.034(2) 0.104(5) 0.005(3) 0.023(3) 0.0024(18)
C46 0.039(2) 0.055(3) 0.029(2) -0.0071(18) -0.0081(18) -0.011(2)
C47 0.047(2) 0.0221(18) 0.040(2) -0.0083(16) 0.0069(19) -0.0068(17)
C48 0.0343(18) 0.0287(18) 0.0256(17) -0.0104(14) 0.0049(16) -0.0033(17)

loop_
_atom_type_symbol
_atom_type_description
_atom_type_scat_dispersion_real
_atom_type_scat_dispersion_imag
_atom_type_scat_source
C C 0.0033 0.0016 'International Tables Vol C Tables 4.2.6.8 and 6.1.1.4'
H H 0.0000 0.0000 'International Tables Vol C Tables 4.2.6.8 and 6.1.1.4'
N N 0.0061 0.0033 'International Tables Vol C Tables 4.2.6.8 and 6.1.1.4'
O O 0.0106 0.0060 'International Tables Vol C Tables 4.2.6.8 and 6.1.1.4'
Si Si 0.0817 0.0704 'International Tables Vol C Tables 4.2.6.8 and 6.1.1.4'
Zn Zn 0.2839 1.4301 'International Tables Vol C Tables 4.2.6.8 and 6.1.1.4'

loop_
_geom_angle_atom_site_label_1
_geom_angle_atom_site_label_2
_geom_angle_atom_site_label_3
_geom_angle
O1 Zn1 N1 96.89(10)
O1 Zn1 N2 101.68(10)
N2 Zn1 N1 80.29(10)
N3 Zn1 O1 126.96(11)
N3 Zn1 N1 114.27(11)
N3 Zn1 N2 124.24(11)
N3 Si1 C43 110.03(18)
N3 Si1 C44 113.76(16)
N3 Si1 C45 111.5(2)
C43 Si1 C44 107.6(2)
C43 Si1 C45 108.2(3)
C45 Si1 C44 105.5(2)
N3 Si2 C46 112.60(18)
N3 Si2 C47 113.16(17)
N3 Si2 C48 113.15(15)
C46 Si2 C47 107.4(2)
C48 Si2 C46 105.54(19)
C48 Si2 C47 104.38(19)
C1 O1 Zn1 119.78(19)
C9 O2 C10 106.4(2)
C7 N1 Zn1 103.09(18)
C8 N1 Zn1 108.99(19)
C8 N1 C7 111.0(3)
C8 N1 C19 112.2(3)
C19 N1 Zn1 111.3(2)
C19 N1 C7 109.9(3)
C9 N2 Zn1 114.1(2)
C9 N2 C11 107.5(3)
C11 N2 Zn1 138.2(2)
Si1 N3 Zn1 114.65(15)
Si2 N3 Zn1 122.48(15)
Si2 N3 Si1 122.77(16)
O1 C1 C2 121.9(3)
O1 C1 C6 120.6(3)
C6 C1 C2 117.4(3)
C1 C2 C24 119.6(3)
C3 C2 C1 118.6(3)
C3 C2 C24 121.8(3)
C2 C3 H3 118.3
C2 C3 C4 123.4(3)
C4 C3 H3 118.3
C3 C4 C23 120.9(3)
C5 C4 C3 117.4(3)
C5 C4 C23 121.6(3)
C4 C5 H5 119.4
C4 C5 C6 121.2(3)
C6 C5 H5 119.4
C1 C6 C7 118.3(3)
C5 C6 C1 121.1(3)
C5 C6 C7 119.8(3)
N1 C7 C6 116.4(3)
N1 C7 H7A 108.2
N1 C7 H7B 108.2
C6 C7 H7A 108.2
C6 C7 H7B 108.2
H7A C7 H7B 107.3
N1 C8 H8A 109.6
N1 C8 H8B 109.6
N1 C8 C9 110.1(3)
H8A C8 H8B 108.2
C9 C8 H8A 109.6
C9 C8 H8B 109.6
O2 C9 C8 116.8(3)
N2 C9 O2 118.8(3)
N2 C9 C8 124.4(3)
O2 C10 H10 111.1
O2 C10 C11 103.7(2)
O2 C10 C12 112.0(3)
C11 C10 H10 111.1
C12 C10 H10 111.1
C12 C10 C11 107.6(3)
N2 C11 C10 103.1(2)
N2 C11 H11 111.2
N2 C11 C18 115.6(3)
C10 C11 H11 111.2
C18 C11 C10 103.9(2)
C18 C11 H11 111.2
C10 C12 H12A 111.0
C10 C12 H12B 111.0
H12A C12 H12B 109.0
C13 C12 C10 103.9(3)
C13 C12 H12A 111.0
C13 C12 H12B 111.0
C14 C13 C12 127.7(3)
C18 C13 C12 111.3(3)
C18 C13 C14 121.0(3)
C13 C14 H14 120.7
C15 C14 C13 118.6(3)
C15 C14 H14 120.7
C14 C15 H15 119.7
C14 C15 C16 120.6(3)
C16 C15 H15 119.7
C15 C16 H16 119.8
C17 C16 C15 120.5(3)
C17 C16 H16 119.8
C16 C17 H17 120.5
C16 C17 C18 118.9(3)
C18 C17 H17 120.5
C13 C18 C11 111.5(3)
C13 C18 C17 120.2(3)
C17 C18 C11 128.3(3)
N1 C19 H19A 108.2
N1 C19 H19B 108.2
N1 C19 C20 116.2(3)
H19A C19 H19B 107.4
C20 C19 H19A 108.2
C20 C19 H19B 108.2
C19 C20 H20A 109.2
C19 C20 H20B 109.2
H20A C20 H20B 107.9
C21 C20 C19 112.0(3)
C21 C20 H20A 109.2
C21 C20 H20B 109.2
C20 C21 H21A 109.2
C20 C21 H21B 109.2
C20 C21 C22 111.9(3)
H21A C21 H21B 107.9
C22 C21 H21A 109.2
C22 C21 H21B 109.2
C21 C22 H22A 109.5
C21 C22 H22B 109.5
C21 C22 H22C 109.5
H22A C22 H22B 109.5
H22A C22 H22C 109.5
H22B C22 H22C 109.5
C4 C23 H23A 109.5
C4 C23 H23B 109.5
C4 C23 H23C 109.5
H23A C23 H23B 109.5
H23A C23 H23C 109.5
H23B C23 H23C 109.5
C2 C24 C25 111.9(2)
C2 C24 C31 111.8(2)
C31 C24 C25 103.1(2)
C37 C24 C2 106.4(2)
C37 C24 C25 111.8(2)
C37 C24 C31 112.0(2)
C26 C25 C24 118.3(3)
C30 C25 C24 124.5(3)
C30 C25 C26 117.1(3)
C25 C26 H26 119.1
C27 C26 C25 121.8(3)
C27 C26 H26 119.1
C26 C27 H27 119.7
C26 C27 C28 120.5(3)
C28 C27 H27 119.7
C27 C28 H28 120.5
C29 C28 C27 119.0(3)
C29 C28 H28 120.5
C28 C29 H29 119.9
C28 C29 C30 120.2(3)
C30 C29 H29 119.9
C25 C30 C29 121.4(3)
C25 C30 H30 119.3
C29 C30 H30 119.3
C32 C31 C24 123.7(3)
C32 C31 C36 117.2(3)
C36 C31 C24 118.7(3)
C31 C32 H32 119.6
C33 C32 C31 120.8(3)
C33 C32 H32 119.6
C32 C33 H33 119.5
C34 C33 C32 121.1(4)
C34 C33 H33 119.5
C33 C34 H34 120.4
C35 C34 C33 119.2(3)
C35 C34 H34 120.4
C34 C35 H35 119.9
C34 C35 C36 120.2(4)
C36 C35 H35 119.9
C31 C36 H36 119.2
C35 C36 C31 121.6(3)
C35 C36 H36 119.2
C38 C37 C24 123.6(3)
C38 C37 C42 117.3(3)
C42 C37 C24 119.1(3)
C37 C38 H38 119.3
C39 C38 C37 121.3(3)
C39 C38 H38 119.3
C38 C39 H39 119.6
C38 C39 C40 120.9(3)
C40 C39 H39 119.6
C39 C40 H40 120.7
C41 C40 C39 118.6(3)
C41 C40 H40 120.7
C40 C41 H41 119.8
C40 C41 C42 120.4(3)
C42 C41 H41 119.8
C37 C42 H42 119.4
C41 C42 C37 121.3(3)
C41 C42 H42 119.4
Si1 C43 H43A 109.5
Si1 C43 H43B 109.5
Si1 C43 H43C 109.5
H43A C43 H43B 109.5
H43A C43 H43C 109.5
H43B C43 H43C 109.5
Si1 C44 H44A 109.5
Si1 C44 H44B 109.5
Si1 C44 H44C 109.5
H44A C44 H44B 109.5
H44A C44 H44C 109.5
H44B C44 H44C 109.5
Si1 C45 H45A 109.5
Si1 C45 H45B 109.5
Si1 C45 H45C 109.5
H45A C45 H45B 109.5
H45A C45 H45C 109.5
H45B C45 H45C 109.5
Si2 C46 H46A 109.5
Si2 C46 H46B 109.5
Si2 C46 H46C 109.5
H46A C46 H46B 109.5
H46A C46 H46C 109.5
H46B C46 H46C 109.5
Si2 C47 H47A 109.5
Si2 C47 H47B 109.5
Si2 C47 H47C 109.5
H47A C47 H47B 109.5
H47A C47 H47C 109.5
H47B C47 H47C 109.5
Si2 C48 H48A 109.5
Si2 C48 H48B 109.5
Si2 C48 H48C 109.5
H48A C48 H48B 109.5
H48A C48 H48C 109.5
H48B C48 H48C 109.5

loop_
_geom_bond_atom_site_label_1
_geom_bond_atom_site_label_2
_geom_bond_distance
Zn1 O1 1.932(2)
Zn1 N1 2.208(3)
Zn1 N2 2.059(3)
Zn1 N3 1.909(3)
Si1 N3 1.718(3)
Si1 C43 1.863(5)
Si1 C44 1.876(4)
Si1 C45 1.867(5)
Si2 N3 1.703(3)
Si2 C46 1.875(4)
Si2 C47 1.882(4)
Si2 C48 1.874(4)
O1 C1 1.322(4)
O2 C9 1.336(4)
O2 C10 1.463(4)
N1 C7 1.494(4)
N1 C8 1.479(4)
N1 C19 1.484(4)
N2 C9 1.277(4)
N2 C11 1.479(4)
C1 C2 1.421(4)
C1 C6 1.416(4)
C2 C3 1.392(4)
C2 C24 1.544(4)
C3 H3 0.9500
C3 C4 1.395(4)
C4 C5 1.382(5)
C4 C23 1.512(5)
C5 H5 0.9500
C5 C6 1.393(5)
C6 C7 1.497(5)
C7 H7A 0.9900
C7 H7B 0.9900
C8 H8A 0.9900
C8 H8B 0.9900
C8 C9 1.486(5)
C10 H10 1.0000
C10 C11 1.559(5)
C10 C12 1.524(5)
C11 H11 1.0000
C11 C18 1.502(4)
C12 H12A 0.9900
C12 H12B 0.9900
C12 C13 1.516(5)
C13 C14 1.385(5)
C13 C18 1.381(4)
C14 H14 0.9500
C14 C15 1.384(5)
C15 H15 0.9500
C15 C16 1.386(6)
C16 H16 0.9500
C16 C17 1.384(5)
C17 H17 0.9500
C17 C18 1.389(4)
C19 H19A 0.9900
C19 H19B 0.9900
C19 C20 1.521(5)
C20 H20A 0.9900
C20 H20B 0.9900
C20 C21 1.511(5)
C21 H21A 0.9900
C21 H21B 0.9900
C21 C22 1.515(5)
C22 H22A 0.9800
C22 H22B 0.9800
C22 H22C 0.9800
C23 H23A 0.9800
C23 H23B 0.9800
C23 H23C 0.9800
C24 C25 1.551(4)
C24 C31 1.550(4)
C24 C37 1.536(4)
C25 C26 1.391(4)
C25 C30 1.389(4)
C26 H26 0.9500
C26 C27 1.378(5)
C27 H27 0.9500
C27 C28 1.382(5)
C28 H28 0.9500
C28 C29 1.379(5)
C29 H29 0.9500
C29 C30 1.397(5)
C30 H30 0.9500
C31 C32 1.389(5)
C31 C36 1.399(5)
C32 H32 0.9500
C32 C33 1.380(5)
C33 H33 0.9500
C33 C34 1.375(6)
C34 H34 0.9500
C34 C35 1.375(6)
C35 H35 0.9500
C35 C36 1.377(5)
C36 H36 0.9500
C37 C38 1.386(4)
C37 C42 1.398(4)
C38 H38 0.9500
C38 C39 1.382(5)
C39 H39 0.9500
C39 C40 1.385(5)
C40 H40 0.9500
C40 C41 1.385(5)
C41 H41 0.9500
C41 C42 1.387(5)
C42 H42 0.9500
C43 H43A 0.9800
C43 H43B 0.9800
C43 H43C 0.9800
C44 H44A 0.9800
C44 H44B 0.9800
C44 H44C 0.9800
C45 H45A 0.9800
C45 H45B 0.9800
C45 H45C 0.9800
C46 H46A 0.9800
C46 H46B 0.9800
C46 H46C 0.9800
C47 H47A 0.9800
C47 H47B 0.9800
C47 H47C 0.9800
C48 H48A 0.9800
C48 H48B 0.9800
C48 H48C 0.9800

loop_
_geom_torsion_atom_site_label_1
_geom_torsion_atom_site_label_2
_geom_torsion_atom_site_label_3
_geom_torsion_atom_site_label_4
_geom_torsion
Zn1 O1 C1 C2 144.3(2)
Zn1 O1 C1 C6 -40.1(4)
Zn1 N1 C7 C6 -55.0(3)
Zn1 N1 C8 C9 15.3(3)
Zn1 N1 C19 C20 -177.0(3)
Zn1 N2 C9 O2 -177.0(2)
Zn1 N2 C9 C8 5.5(4)
Zn1 N2 C11 C10 179.1(2)
Zn1 N2 C11 C18 -68.2(4)
O1 C1 C2 C3 -174.0(3)
O1 C1 C2 C24 4.8(4)
O1 C1 C6 C5 174.6(3)
O1 C1 C6 C7 -15.1(4)
O2 C10 C11 N2 -7.4(3)
O2 C10 C11 C18 -128.3(3)
O2 C10 C12 C13 126.4(3)
N1 C8 C9 O2 167.5(3)
N1 C8 C9 N2 -15.0(4)
N1 C19 C20 C21 175.4(3)
N2 C11 C18 C13 -110.4(3)
N2 C11 C18 C17 71.9(4)
C1 C2 C3 C4 -3.7(5)
C1 C2 C24 C25 171.8(3)
C1 C2 C24 C31 56.7(3)
C1 C2 C24 C37 -65.8(3)
C1 C6 C7 N1 73.1(4)
C2 C1 C6 C5 -9.6(4)
C2 C1 C6 C7 160.7(3)
C2 C3 C4 C5 -4.1(5)
C2 C3 C4 C23 179.0(3)
C2 C24 C25 C26 -62.5(3)
C2 C24 C25 C30 121.8(3)
C2 C24 C31 C32 9.6(4)
C2 C24 C31 C36 -176.6(3)
C2 C24 C37 C38 112.2(3)
C2 C24 C37 C42 -65.9(3)
C3 C2 C24 C25 -9.4(4)
C3 C2 C24 C31 -124.5(3)
C3 C2 C24 C37 113.0(3)
C3 C4 C5 C6 4.9(5)
C4 C5 C6 C1 2.0(5)
C4 C5 C6 C7 -168.2(3)
C5 C6 C7 N1 -116.4(3)
C6 C1 C2 C3 10.3(4)
C6 C1 C2 C24 -170.9(3)
C7 N1 C8 C9 -97.6(3)
C7 N1 C19 C20 -63.5(4)
C8 N1 C7 C6 61.6(3)
C8 N1 C19 C20 60.5(4)
C9 O2 C10 C11 6.6(3)
C9 O2 C10 C12 -109.1(3)
C9 N2 C11 C10 5.8(3)
C9 N2 C11 C18 118.4(3)
C10 O2 C9 N2 -3.4(4)
C10 O2 C9 C8 174.3(3)
C10 C11 C18 C13 1.8(3)
C10 C11 C18 C17 -175.8(3)
C10 C12 C13 C14 167.9(3)
C10 C12 C13 C18 -12.5(4)
C11 N2 C9 O2 -1.8(4)
C11 N2 C9 C8 -179.3(3)
C11 C10 C12 C13 13.1(4)
C12 C10 C11 N2 111.5(3)
C12 C10 C11 C18 -9.5(3)
C12 C13 C14 C15 177.0(3)
C12 C13 C18 C11 6.8(4)
C12 C13 C18 C17 -175.4(3)
C13 C14 C15 C16 -1.6(5)
C14 C13 C18 C11 -173.6(3)
C14 C13 C18 C17 4.3(5)
C14 C15 C16 C17 4.0(6)
C15 C16 C17 C18 -2.2(5)
C16 C17 C18 C11 175.6(3)
C16 C17 C18 C13 -1.9(5)
C18 C13 C14 C15 -2.5(5)
C19 N1 C7 C6 -173.7(3)
C19 N1 C8 C9 139.0(3)
C19 C20 C21 C22 174.5(3)
C23 C4 C5 C6 -178.2(3)
C24 C2 C3 C4 177.5(3)
C24 C25 C26 C27 -176.3(3)
C24 C25 C30 C29 175.3(3)
C24 C31 C32 C33 175.8(3)
C24 C31 C36 C35 -176.9(3)
C24 C37 C38 C39 177.9(3)
C24 C37 C42 C41 -176.2(3)
C25 C24 C31 C32 -110.7(3)
C25 C24 C31 C36 63.1(3)
C25 C24 C37 C38 -125.4(3)
C25 C24 C37 C42 56.6(4)
C25 C26 C27 C28 0.7(5)
C26 C25 C30 C29 -0.4(5)
C26 C27 C28 C29 -0.4(5)
C27 C28 C29 C30 -0.3(5)
C28 C29 C30 C25 0.7(5)
C30 C25 C26 C27 -0.3(5)
C31 C24 C25 C26 57.8(3)
C31 C24 C25 C30 -117.9(3)
C31 C24 C37 C38 -10.3(4)
C31 C24 C37 C42 171.7(3)
C31 C32 C33 C34 0.3(6)
C32 C31 C36 C35 -2.7(5)
C32 C33 C34 C35 -1.9(6)
C33 C34 C35 C36 1.1(6)
C34 C35 C36 C31 1.2(5)
C36 C31 C32 C33 2.0(5)
C37 C24 C25 C26 178.2(3)
C37 C24 C25 C30 2.6(4)
C37 C24 C31 C32 128.9(3)
C37 C24 C31 C36 -57.3(4)
C37 C38 C39 C40 -0.5(5)
C38 C37 C42 C41 5.6(5)
C38 C39 C40 C41 3.4(5)
C39 C40 C41 C42 -1.8(5)
C40 C41 C42 C37 -2.8(5)
C42 C37 C38 C39 -4.0(5)
C43 Si1 N3 Zn1 -39.0(3)
C43 Si1 N3 Si2 144.5(2)
C44 Si1 N3 Zn1 -159.78(19)
C44 Si1 N3 Si2 23.7(3)
C45 Si1 N3 Zn1 81.1(2)
C45 Si1 N3 Si2 -95.4(3)
C46 Si2 N3 Zn1 -122.6(2)
C46 Si2 N3 Si1 53.6(3)
C47 Si2 N3 Zn1 115.4(2)
C47 Si2 N3 Si1 -68.4(3)
C48 Si2 N3 Zn1 -3.0(3)
C48 Si2 N3 Si1 173.2(2)
